data_2001126
loop_
_publ_author_name
'Toma, P. H.'
'Dalla Riva Toma, J. M.'
'Bergstrom, D. E.'

_publ_section_title
;
 Structure of 5-chloromercurio-2'-deoxyuridine
;
_journal_issue 12
_journal_name_full 'Acta Crystallographica Section C'
_journal_page_first 2047
_journal_page_last 2049
_journal_paper_doi 10.1107/S0108270193007565
_journal_volume 49
_journal_year 1993
_chemical_formula_moiety 'C9 H11 Cl1 Hg1 N2 O5'
_chemical_formula_sum 'C9 H11 Cl Hg N2 O5'
_chemical_formula_weight 463.24
_space_group_crystal_system monoclinic
_space_group_IT_number 4
_space_group_name_Hall 'P 2yb'
_space_group_name_H-M_alt 'P 1 21 1'
_cell_angle_alpha 90.
_cell_angle_beta 110.700(10)
_cell_angle_gamma 90.
_cell_formula_units_Z 2
_cell_length_a 8.9319(6)
_cell_length_b 5.7057(6)
_cell_length_c 12.465(2)
_cell_volume 594.24(13)
_diffrn_radiation_type Cu
_diffrn_radiation_wavelength 1.54184
_exptl_absorpt_coefficient_mu 27.261
_exptl_crystal_density_diffrn 2.589
_exptl_crystal_F_000 432
_cod_data_source_file gr1008.cif
_cod_data_source_block gr1008a
_cod_original_cell_volume 594.3(2)
_cod_original_formula_sum 'C9 H11 Cl1 Hg1 N2 O5'
_cod_database_code 2001126

loop_
_space_group_symop_id
_space_group_symop_operation_xyz
1 x,y,z
2 -x,y+1/2,-z

loop_
_atom_site_label
_atom_site_fract_x
_atom_site_fract_y
_atom_site_fract_z
Hg .59105(4) .32830 .37782(3)
Cl .6599(4) .6303(8) .5082(3)
O(2) .4170(10) -.448(2) .0226(8)
O(4) .2570(10) .163(2) .1866(8)
O(4') .8261(9) -.501(2) .2777(7)
O(3') .9628(9) -.649(3) .0894(7)
O(5') 1.0730(10) -.418(3) .4879(8)
N(1) .6040(10) -.272(2) .1746(8)
N(3) .3396(8) -.158(4) .1100(7)
C(2) .4500(10) -.305(2) .0950(9)
C(4) .3670(10) .039(3) .1850(10)
C(5) .5300(10) .062(3) .2590(10)
C(6) .6390(10) -.085(3) .2500(10)
C(1') .7330(10) -.414(3) .1651(9)
C(2') .8510(10) -.291(3) .1252(9)
C(3') .9940(10) -.461(3) .1670(10)
C(4') .9890(10) -.535(3) .2842(9)
C(5') 1.0910(10) -.382(5) .3796(9)
H(3) .248 -.161 .060
H(61) .748 -.077 .297
H(1'1) .681 -.544 .108
H(2'1) .814 -.286 .045
H(2'2) .879 -.157 .162
H(3'1) 1.095 -.415 .172
H(4'1) 1.025 -.714 .301
H(5'1) 1.062 -.240 .355
H(5'2) 1.200 -.422 .388

loop_
_geom_angle_atom_site_label_1
_geom_angle_atom_site_label_2
_geom_angle_atom_site_label_3
_geom_angle
Cl Hg C(5) 179.0(4)
C(1') O(4') C(4') 108.9(9)
C(2) N(1) C(6) 121.0(10)
C(2) N(1) C(1') 119.0(10)
C(6) N(1) C(1') 119.0(10)
C(2) N(3) C(4) 128.0(10)
O(2) C(2) N(1) 123.0(10)
O(2) C(2) N(3) 123.0(10)
N(1) C(2) N(3) 114.0(10)
O(4) C(4) N(3) 121.0(10)
O(4) C(4) C(5) 126(2)
N(3) C(4) C(5) 113.0(10)
Hg C(5) C(4) 119.0(10)
Hg C(5) C(6) 121.0(10)
C(4) C(5) C(6) 120.0(10)
N(1) C(6) C(5) 124.0(10)
O(4') C(1') N(1) 108.0(10)
O(4') C(1') C(2') 105(9)
N(1) C(1') C(2') 116.0(10)
C(1') C(2') C(3') 101.0(10)
O(4') C(4') C(5') 107.0(10)
C(3') C(4') C(5') 113.0(10)
O(3') C(3') C(4') 112.0(10)
O(3') C(3') C(2') 108.0(10)
C(4') C(3') C(2') 101.0(10)
O(4') C(4') C(3') 106.0(10)
O(5') C(5') C(4') 115(2)

loop_
_geom_bond_atom_site_label_1
_geom_bond_atom_site_label_2
_geom_bond_distance
Hg Cl 2.298(4)
Hg C(5) 2.06(2)
O(2) C(2) 1.18(2)
O(4) C(4) 1.22(2)
O(4') C(1') 1.440(10)
O(4') C(4') 1.440(10)
O(3') C(3') 1.40(2)
O(5') C(5') 1.43(2)
N(1) C(2) 1.39(2)
N(1) C(6) 1.39(2)
N(1) C(1') 1.45(2)
N(3) C(2) 1.35(2)
N(3) C(4) 1.43(3)
C(4) C(5) 1.43(2)
C(5) C(6) 1.31(2)
C(1') C(2') 1.49(2)
C(2') C(3') 1.54(2)
C(3') C(4') 1.54(2)
C(4') C(5') 1.49(2)
